data_7250545
loop_
_publ_author_name
'Climova, Alina'
'Pivovarova, Ekaterina'
'Szczesio, Ma\/lgorzata'
'Gobis, Katarzyna'
'Korga-Plewko, Agnieszka'
'Iwan, Magdalena'
'Kordialik-Bogacka, Edyta'
'\'Scieszka, Sylwia'
'Marek, Jaromir'
'Czylkowska, Agnieszka'

_publ_section_title
;
 Synthesis of new Ag(i) and Cd(ii) hydrozanomide-based complexes with
 antibacterial and anticancer properties
;
_journal_issue 25
_journal_name_full 'RSC Advances'
_journal_page_first 19598
_journal_page_last 19609
_journal_paper_doi 10.1039/D5RA02001H
_journal_volume 15
_journal_year 2025
_chemical_formula_sum 'C16 H18 Ag N7 O3'
_chemical_formula_weight 464.24
_space_group_crystal_system triclinic
_space_group_IT_number 2
_space_group_name_Hall '-P 1'
_space_group_name_H-M_alt 'P -1'
_atom_sites_solution_hydrogens mixed
_audit_creation_method SHELXL-2019/3
_audit_update_record
;
2024-10-02 deposited with the CCDC.	2025-05-30 downloaded from the CCDC.
;
_cell_angle_alpha 92.472(3)
_cell_angle_beta 92.340(3)
_cell_angle_gamma 95.168(3)
_cell_formula_units_Z 2
_cell_length_a 7.4241(2)
_cell_length_b 9.5025(3)
_cell_length_c 12.4352(4)
_cell_measurement_reflns_used 4697
_cell_measurement_temperature 119.98(13)
_cell_measurement_theta_max 29.4670
_cell_measurement_theta_min 1.6510
_cell_volume 872.01(5)
_computing_cell_refinement 'CrysAlisPro 1.171.43.112a (Rigaku OD, 2024)'
_computing_data_collection 'CrysAlisPro 1.171.43.112a (Rigaku OD, 2024)'
_computing_data_reduction 'CrysAlisPro 1.171.43.112a (Rigaku OD, 2024)'
_computing_structure_refinement 'SHELXL-2019/2 (Sheldrick, 2019)'
_computing_structure_solution 'SHELXT 2018/2 (Sheldrick, 2018)'
_diffrn_ambient_temperature 119.98(13)
_diffrn_detector_area_resol_mean 10.0000
_diffrn_measured_fraction_theta_full 0.997
_diffrn_measured_fraction_theta_max 0.770
_diffrn_measurement_device_type 'ROD, Synergy Custom DW system, HyPix'
_diffrn_measurement_method '\w scans'
_diffrn_radiation_type MoK\a
_diffrn_radiation_wavelength 0.71073
_diffrn_reflns_av_R_equivalents 0.0428
_diffrn_reflns_av_unetI/netI 0.0526
_diffrn_reflns_Laue_measured_fraction_full 0.997
_diffrn_reflns_Laue_measured_fraction_max 0.770
_diffrn_reflns_limit_h_max 10
_diffrn_reflns_limit_h_min -9
_diffrn_reflns_limit_k_max 13
_diffrn_reflns_limit_k_min -12
_diffrn_reflns_limit_l_max 16
_diffrn_reflns_limit_l_min -14
_diffrn_reflns_number 9914
_diffrn_reflns_point_group_measured_fraction_full 0.997
_diffrn_reflns_point_group_measured_fraction_max 0.770
_diffrn_reflns_theta_full 25.242
_diffrn_reflns_theta_max 31.084
_diffrn_reflns_theta_min 1.641
_diffrn_source 'Rotating-anode X-ray tube'
_exptl_absorpt_coefficient_mu 1.190
_exptl_absorpt_correction_T_max 1.00000
_exptl_absorpt_correction_T_min 0.74682
_exptl_absorpt_correction_type multi-scan
_exptl_absorpt_process_details
;
CrysAlisPro 1.171.43.112a (Rigaku Oxford Diffraction, 2024)
Empirical absorption correction using spherical harmonics,
implemented in SCALE3 ABSPACK scaling algorithm.
;
_exptl_crystal_density_diffrn 1.768
_exptl_crystal_description prism
_exptl_crystal_F_000 468
_exptl_crystal_size_max 0.060
_exptl_crystal_size_mid 0.040
_exptl_crystal_size_min 0.020
_refine_diff_density_max 1.613
_refine_diff_density_min -1.018
_refine_diff_density_rms 0.129
_refine_ls_extinction_method none
_refine_ls_goodness_of_fit_ref 1.101
_refine_ls_hydrogen_treatment mixed
_refine_ls_matrix_type full
_refine_ls_number_parameters 253
_refine_ls_number_reflns 4320
_refine_ls_number_restraints 195
_refine_ls_restrained_S_all 1.078
_refine_ls_R_factor_all 0.0793
_refine_ls_R_factor_gt 0.0554
_refine_ls_shift/su_max 0.000
_refine_ls_shift/su_mean 0.000
_refine_ls_structure_factor_coef Fsqd
_refine_ls_weighting_details 'w=1/[\s^2^(Fo^2^)+(0.0373P)^2^+3.2674P] where P=(Fo^2^+2Fc^2^)/3'
_refine_ls_weighting_scheme calc
_refine_ls_wR_factor_gt 0.1060
_refine_ls_wR_factor_ref 0.1146
_reflns_Friedel_coverage 0.000
_reflns_number_gt 3431
_reflns_number_total 4320
_reflns_threshold_expression 'I > 2\s(I)'
_cod_data_source_file d5ra02001h2.cif
_cod_data_source_block 0308
_cod_database_code 7250545
_shelx_shelxl_version_number 2019/3
_shelx_space_group_comment
;
The symmetry employed for this shelxl refinement is uniquely defined
by the following loop, which should always be used as a source of
symmetry information in preference to the above space-group names.
They are only intended as comments.
;
_shelx_estimated_absorpt_t_min 0.932
_shelx_estimated_absorpt_t_max 0.977
_oxdiff_exptl_absorpt_empirical_full_min 0.588
_oxdiff_exptl_absorpt_empirical_full_max 1.602
_oxdiff_exptl_absorpt_empirical_details
;
Empirical correction (ABSPACK) includes:
- Absorption correction using spherical harmonics
- Frame scaling
;

loop_
_space_group_symop_operation_xyz
'x, y, z'
'-x, -y, -z'

loop_
_atom_site_label
_atom_site_type_symbol
_atom_site_fract_x
_atom_site_fract_y
_atom_site_fract_z
_atom_site_U_iso_or_equiv
_atom_site_adp_type
_atom_site_occupancy
_atom_site_site_symmetry_order
_atom_site_calc_flag
_atom_site_refinement_flags_posn
_atom_site_refinement_flags_adp
_atom_site_refinement_flags_occupancy
_atom_site_disorder_assembly
_atom_site_disorder_group
Ag1 Ag 1.000000 0.500000 0.500000 0.02008(13) Uani 1 2 d S . P . .
Ag2 Ag 0.500000 0.500000 1.000000 0.02188(14) Uani 1 2 d S . P . .
N1 N 0.7085(5) 0.6893(4) 0.4151(3) 0.0154(7) Uani 1 1 d . . . . .
N2 N 0.7568(5) 0.6024(4) 0.4978(3) 0.0155(7) Uani 1 1 d . . . . .
N3 N 0.5056(5) 0.6844(4) 0.5802(3) 0.0172(7) Uani 1 1 d . . . . .
H3A H 0.431(8) 0.680(6) 0.627(5) 0.026 Uiso 1 1 d . U . . .
H3B H 0.475(7) 0.726(6) 0.523(5) 0.026 Uiso 1 1 d . U . . .
N4 N 0.7423(5) 0.3907(4) 0.6486(3) 0.0147(7) Uani 1 1 d . . . . .
N5 N 0.6470(5) 0.4719(4) 0.8553(3) 0.0138(7) Uani 1 1 d . . . . .
N6 N 0.8178(5) 0.1771(4) 0.7110(3) 0.0152(7) Uani 1 1 d . . . . .
C1 C 0.6700(6) 0.8722(5) 0.2386(4) 0.0201(9) Uani 1 1 d . . . . .
H1 H 0.632662 0.906512 0.306275 0.024 Uiso 1 1 calc R U . . .
C2 C 0.6493(7) 0.9499(5) 0.1480(4) 0.0271(10) Uani 1 1 d . . . . .
H2 H 0.600202 1.038659 0.153810 0.033 Uiso 1 1 calc R U . . .
C3 C 0.7000(7) 0.8983(6) 0.0483(4) 0.0320(11) Uani 1 1 d . . . . .
H3 H 0.682958 0.951438 -0.013734 0.038 Uiso 1 1 calc R U . . .
C4 C 0.7753(7) 0.7702(6) 0.0384(4) 0.0266(10) Uani 1 1 d . . . . .
H4 H 0.809746 0.735599 -0.029832 0.032 Uiso 1 1 calc R U . . .
C5 C 0.7999(6) 0.6924(5) 0.1299(3) 0.0199(9) Uani 1 1 d . . . . .
H5 H 0.853065 0.605270 0.123961 0.024 Uiso 1 1 calc R U . . .
C6 C 0.7469(6) 0.7421(5) 0.2300(3) 0.0180(9) Uani 1 1 d . . . . .
C7 C 0.7752(6) 0.6603(5) 0.3258(3) 0.0170(8) Uani 1 1 d . . . . .
H7 H 0.846492 0.582335 0.320485 0.020 Uiso 1 1 calc R U . . .
C8 C 0.6455(6) 0.6060(4) 0.5769(3) 0.0136(8) Uani 1 1 d . . . . .
C9 C 0.6746(6) 0.5151(4) 0.6705(3) 0.0136(8) Uani 1 1 d . . . . .
C10 C 0.6229(6) 0.5551(4) 0.7709(3) 0.0153(8) Uani 1 1 d . . . . .
H10 H 0.569859 0.641632 0.781571 0.018 Uiso 1 1 calc R U . . .
C11 C 0.7206(5) 0.3518(4) 0.8377(3) 0.0145(8) Uani 1 1 d . . . . .
H11 H 0.746287 0.295066 0.896485 0.017 Uiso 1 1 calc R U . . .
C12 C 0.7621(5) 0.3063(4) 0.7309(3) 0.0132(7) Uani 1 1 d . . . . .
C13 C 0.8273(6) 0.1170(5) 0.6005(3) 0.0190(9) Uani 1 1 d . . . . .
H13A H 0.914348 0.175512 0.558932 0.023 Uiso 1 1 calc R U . . .
H13B H 0.707087 0.108885 0.562101 0.023 Uiso 1 1 calc R U . . .
C14 C 0.8923(7) -0.0286(5) 0.6181(4) 0.0218(9) Uani 1 1 d . . . . .
H14A H 1.026128 -0.023666 0.623810 0.026 Uiso 1 1 calc R U . . .
H14B H 0.847431 -0.097131 0.558649 0.026 Uiso 1 1 calc R U . . .
C15 C 0.8101(7) -0.0695(5) 0.7246(4) 0.0220(9) Uani 1 1 d . . . . .
H15A H 0.682135 -0.108191 0.712985 0.026 Uiso 1 1 calc R U . . .
H15B H 0.878925 -0.140652 0.759970 0.026 Uiso 1 1 calc R U . . .
C16 C 0.8251(6) 0.0688(4) 0.7917(3) 0.0179(8) Uani 1 1 d . . . . .
H16A H 0.723345 0.071953 0.840523 0.022 Uiso 1 1 calc R U . . .
H16B H 0.940651 0.081789 0.835119 0.022 Uiso 1 1 calc R U . . .
O1_1 O 0.6811(6) 0.2943(4) 1.1052(3) 0.0328(8) Uani 1 1 d . . . . .
O2_1 O 0.9600(6) 0.3693(5) 1.1511(4) 0.0502(12) Uani 1 1 d . . . . .
O3_1 O 0.7780(5) 0.2986(5) 1.2724(3) 0.0374(10) Uani 1 1 d . . . . .
N1_1 N 0.8074(6) 0.3210(4) 1.1756(4) 0.0272(9) Uani 1 1 d . . . . .

loop_
_atom_site_aniso_label
_atom_site_aniso_U_11
_atom_site_aniso_U_22
_atom_site_aniso_U_33
_atom_site_aniso_U_23
_atom_site_aniso_U_13
_atom_site_aniso_U_12
Ag1 0.0201(3) 0.0260(3) 0.0166(3) 0.00733(19) 0.00572(19) 0.0104(2)
Ag2 0.0304(3) 0.0245(3) 0.0126(2) 0.00232(18) 0.0106(2) 0.0074(2)
N1 0.0154(18) 0.0203(18) 0.0115(16) 0.0067(13) 0.0015(13) 0.0045(14)
N2 0.0189(18) 0.0152(17) 0.0134(16) 0.0049(12) 0.0016(13) 0.0050(14)
N3 0.0175(19) 0.0222(19) 0.0137(17) 0.0048(14) 0.0050(14) 0.0078(14)
N4 0.0154(17) 0.0167(17) 0.0124(16) 0.0039(12) 0.0027(13) 0.0010(13)
N5 0.0177(18) 0.0190(17) 0.0050(14) 0.0019(12) 0.0059(12) 0.0009(13)
N6 0.0191(18) 0.0159(16) 0.0121(16) 0.0024(12) 0.0064(13) 0.0058(14)
C1 0.019(2) 0.022(2) 0.019(2) 0.0052(16) 0.0001(17) 0.0028(17)
C2 0.022(2) 0.027(2) 0.033(3) 0.0143(19) -0.0015(19) 0.0022(19)
C3 0.025(3) 0.046(3) 0.025(2) 0.022(2) -0.0021(19) -0.002(2)
C4 0.027(3) 0.042(3) 0.010(2) 0.0097(18) -0.0013(17) -0.006(2)
C5 0.021(2) 0.027(2) 0.0116(19) 0.0023(16) 0.0017(16) -0.0013(18)
C6 0.019(2) 0.022(2) 0.0129(19) 0.0060(15) 0.0009(16) -0.0025(17)
C7 0.014(2) 0.021(2) 0.0165(19) 0.0066(15) 0.0000(15) 0.0023(16)
C8 0.0158(19) 0.0139(19) 0.0107(17) 0.0006(14) -0.0022(14) 0.0001(15)
C9 0.016(2) 0.0126(18) 0.0107(17) 0.0007(13) -0.0011(14) -0.0034(15)
C10 0.018(2) 0.0147(19) 0.0135(18) 0.0028(14) 0.0028(15) 0.0037(16)
C11 0.0121(19) 0.0170(19) 0.0151(19) 0.0026(14) 0.0029(15) 0.0023(15)
C12 0.0115(19) 0.0169(19) 0.0117(18) 0.0016(13) 0.0025(14) 0.0024(15)
C13 0.024(2) 0.020(2) 0.0132(19) -0.0022(15) 0.0041(16) 0.0029(17)
C14 0.028(2) 0.017(2) 0.020(2) -0.0025(16) 0.0030(18) 0.0028(18)
C15 0.028(3) 0.015(2) 0.022(2) 0.0029(16) 0.0020(18) 0.0007(18)
C16 0.025(2) 0.0159(19) 0.0143(19) 0.0047(14) 0.0048(16) 0.0031(17)
O1_1 0.042(2) 0.0301(19) 0.0287(19) 0.0030(15) 0.0031(16) 0.0137(16)
O2_1 0.026(2) 0.053(3) 0.075(3) 0.021(2) 0.024(2) 0.0086(19)
O3_1 0.033(2) 0.057(3) 0.0257(19) 0.0065(17) 0.0093(16) 0.0176(19)
N1_1 0.025(2) 0.023(2) 0.037(2) 0.0080(17) 0.0108(17) 0.0114(17)

loop_
_atom_type_symbol
_atom_type_description
_atom_type_scat_dispersion_real
_atom_type_scat_dispersion_imag
_atom_type_scat_source
C C 0.0033 0.0016 'International Tables Vol C Tables 4.2.6.8 and 6.1.1.4'
H H 0.0000 0.0000 'International Tables Vol C Tables 4.2.6.8 and 6.1.1.4'
N N 0.0061 0.0033 'International Tables Vol C Tables 4.2.6.8 and 6.1.1.4'
O O 0.0106 0.0060 'International Tables Vol C Tables 4.2.6.8 and 6.1.1.4'
Ag Ag -0.8971 1.1015 'International Tables Vol C Tables 4.2.6.8 and 6.1.1.4'

loop_
_geom_angle_atom_site_label_1
_geom_angle_atom_site_label_2
_geom_angle_atom_site_label_3
_geom_angle
_geom_angle_site_symmetry_1
_geom_angle_site_symmetry_3
_geom_angle_publ_flag
N2 Ag1 N2 180.00(19) . 2_766 ?
N5 Ag2 N5 180.0 . 2_667 ?
C7 N1 N2 114.0(4) . . ?
C8 N2 N1 111.6(3) . . ?
C8 N2 Ag1 125.2(3) . . ?
N1 N2 Ag1 122.8(3) . . ?
C12 N4 C9 117.0(4) . . ?
C11 N5 C10 118.3(3) . . ?
C11 N5 Ag2 118.9(3) . . ?
C10 N5 Ag2 120.4(3) . . ?
C12 N6 C16 124.1(3) . . ?
C12 N6 C13 121.7(3) . . ?
C16 N6 C13 112.1(3) . . ?
C2 C1 C6 119.7(4) . . ?
C1 C2 C3 120.3(5) . . ?
C4 C3 C2 120.7(4) . . ?
C3 C4 C5 119.4(5) . . ?
C6 C5 C4 120.4(5) . . ?
C5 C6 C1 119.6(4) . . ?
C5 C6 C7 119.9(4) . . ?
C1 C6 C7 120.5(4) . . ?
N1 C7 C6 122.7(4) . . ?
N2 C8 N3 124.7(4) . . ?
N2 C8 C9 118.5(4) . . ?
N3 C8 C9 116.8(4) . . ?
N4 C9 C10 122.9(4) . . ?
N4 C9 C8 116.6(4) . . ?
C10 C9 C8 120.4(4) . . ?
N5 C10 C9 120.4(4) . . ?
N5 C11 C12 120.7(4) . . ?
N4 C12 N6 118.9(4) . . ?
N4 C12 C11 120.4(4) . . ?
N6 C12 C11 120.7(3) . . ?
N6 C13 C14 103.0(3) . . ?
C13 C14 C15 103.3(4) . . ?
C16 C15 C14 103.8(3) . . ?
N6 C16 C15 103.8(3) . . ?
O2_1 N1_1 O3_1 119.5(5) . . ?
O2_1 N1_1 O1_1 121.1(5) . . ?
O3_1 N1_1 O1_1 119.4(4) . . ?

loop_
_geom_bond_atom_site_label_1
_geom_bond_atom_site_label_2
_geom_bond_distance
_geom_bond_site_symmetry_2
_geom_bond_publ_flag
Ag1 N2 2.127(4) . ?
Ag1 N2 2.127(4) 2_766 ?
Ag2 N5 2.161(3) . ?
Ag2 N5 2.161(3) 2_667 ?
N1 C7 1.263(6) . ?
N1 N2 1.401(4) . ?
N2 C8 1.312(5) . ?
N3 C8 1.332(6) . ?
N4 C12 1.338(5) . ?
N4 C9 1.347(5) . ?
N5 C11 1.322(5) . ?
N5 C10 1.357(5) . ?
N6 C12 1.346(5) . ?
N6 C16 1.471(5) . ?
N6 C13 1.473(5) . ?
C1 C2 1.384(6) . ?
C1 C6 1.409(6) . ?
C2 C3 1.392(8) . ?
C3 C4 1.387(8) . ?
C4 C5 1.398(6) . ?
C5 C6 1.397(6) . ?
C6 C7 1.469(5) . ?
C8 C9 1.499(5) . ?
C9 C10 1.370(6) . ?
C11 C12 1.433(6) . ?
C13 C14 1.528(6) . ?
C14 C15 1.532(6) . ?
C15 C16 1.519(6) . ?
O1_1 N1_1 1.257(6) . ?
O2_1 N1_1 1.238(6) . ?
O3_1 N1_1 1.256(5) . ?
